data_4061994
loop_
_publ_author_name
'Moores, Audrey'
'Ricard, Louis'
'Le Floch, Pascal'
'M\'ezailles, Nicolas'

_publ_section_title
;
First X-Ray Crystal Study and DFT Calculations of Anionic
\l^4-Phosphinines
;
_journal_name_full Organometallics
_journal_page_first 1960
_journal_paper_doi 10.1021/om030023x
_journal_volume 22
_journal_year 2003
_chemical_formula_sum 'C46 H64 Li N2 O7 P'
_chemical_formula_weight 794.90
_space_group_IT_number 14
_symmetry_cell_setting monoclinic
_symmetry_space_group_name_Hall '-P 2ybc'
_symmetry_space_group_name_H-M 'P 1 21/c 1'
_cell_angle_alpha 90.00
_cell_angle_beta 98.6980(10)
_cell_angle_gamma 90.00
_cell_formula_units_Z 4
_cell_length_a 13.4078(3)
_cell_length_b 13.1088(3)
_cell_length_c 24.7527(6)
_cell_measurement_temperature 150.0(10)
_cell_volume 4300.50(17)
_diffrn_ambient_temperature 150.0(10)
_exptl_crystal_density_diffrn 1.228
_cod_depositor_comments
;
The following automatic conversions were performed:
'_symmetry_cell_setting' value 'Monoclinic' changed to 'monoclinic'
according to '/home/saulius/struct/CIF-dictionaries/cif_core.dic'
dictionary named 'cif_core.dic' version 2.4.1 from 2010-06-29.

Automatic conversion script
Id: cif_fix_enum 1527 2010-12-29 10:47:43Z saulius 
;
_cod_original_sg_symbol_H-M 'P 21/c'
_cod_database_code 4061994

loop_
_symmetry_equiv_pos_as_xyz
'x, y, z'
'-x, y+1/2, -z+1/2'
'-x, -y, -z'
'x, -y-1/2, z-1/2'

loop_
_atom_site_label
_atom_site_type_symbol
_atom_site_fract_x
_atom_site_fract_y
_atom_site_fract_z
_atom_site_U_iso_or_equiv
_atom_site_adp_type
_atom_site_occupancy
_atom_site_symmetry_multiplicity
_atom_site_calc_flag
_atom_site_refinement_flags
_atom_site_disorder_assembly
_atom_site_disorder_group
P1 P 0.79686(8) 0.29409(8) 0.64337(4) 0.0365(3) Uani 1 1 d . . .
C1 C 0.7250(3) 0.3671(3) 0.68558(16) 0.0373(10) Uani 1 1 d . . .
C2 C 0.6644(3) 0.3139(3) 0.71711(16) 0.0387(10) Uani 1 1 d . . .
H2 H 0.6406 0.3502 0.7458 0.046 Uiso 1 1 calc R . .
C3 C 0.6360(3) 0.2124(3) 0.71005(16) 0.0370(10) Uani 1 1 d . . .
H3 H 0.6065 0.1798 0.7380 0.044 Uiso 1 1 calc R . .
C4 C 0.6489(3) 0.1554(3) 0.66326(16) 0.0353(10) Uani 1 1 d . . .
C5 C 0.7098(3) 0.1891(3) 0.62587(16) 0.0342(9) Uani 1 1 d . . .
C6 C 0.8933(3) 0.2347(3) 0.69585(19) 0.0472(11) Uani 1 1 d . . .
H6A H 0.8598 0.2019 0.7238 0.071 Uiso 1 1 calc R . .
H6B H 0.9395 0.2874 0.7129 0.071 Uiso 1 1 calc R . .
H6C H 0.9313 0.1835 0.6785 0.071 Uiso 1 1 calc R . .
C7 C 0.7352(3) 0.4783(3) 0.69006(16) 0.0372(10) Uani 1 1 d . . .
C8 C 0.8211(3) 0.5292(3) 0.67828(17) 0.0429(11) Uani 1 1 d . . .
H8 H 0.8718 0.4912 0.6643 0.051 Uiso 1 1 calc R . .
C9 C 0.8346(3) 0.6329(3) 0.68631(19) 0.0477(11) Uani 1 1 d . . .
H9 H 0.8945 0.6645 0.6784 0.057 Uiso 1 1 calc R . .
C10 C 0.7617(4) 0.6908(3) 0.7058(2) 0.0553(13) Uani 1 1 d . . .
H10 H 0.7715 0.7619 0.7121 0.066 Uiso 1 1 calc R . .
C11 C 0.6748(4) 0.6443(3) 0.7161(2) 0.0556(13) Uani 1 1 d . . .
H11 H 0.6238 0.6837 0.7290 0.067 Uiso 1 1 calc R . .
C12 C 0.6606(3) 0.5395(3) 0.70786(19) 0.0466(11) Uani 1 1 d . . .
H12 H 0.5992 0.5090 0.7144 0.056 Uiso 1 1 calc R . .
C13 C 0.5922(3) 0.0559(3) 0.65709(15) 0.0350(9) Uani 1 1 d . . .
C14 C 0.4932(3) 0.0502(3) 0.66746(16) 0.0398(10) Uani 1 1 d . . .
H14 H 0.4600 0.1110 0.6757 0.048 Uiso 1 1 calc R . .
C15 C 0.4420(3) -0.0412(3) 0.66609(17) 0.0439(11) Uani 1 1 d . . .
H15 H 0.3747 -0.0428 0.6738 0.053 Uiso 1 1 calc R . .
C16 C 0.4879(4) -0.1298(3) 0.65360(17) 0.0479(12) Uani 1 1 d . . .
H16 H 0.4530 -0.1929 0.6530 0.057 Uiso 1 1 calc R . .
C17 C 0.5855(4) -0.1264(3) 0.64195(16) 0.0448(11) Uani 1 1 d . . .
H17 H 0.6176 -0.1873 0.6329 0.054 Uiso 1 1 calc R . .
C18 C 0.6368(3) -0.0341(3) 0.64352(16) 0.0391(10) Uani 1 1 d . . .
H18 H 0.7036 -0.0326 0.6351 0.047 Uiso 1 1 calc R . .
C19 C 0.7101(3) 0.1429(3) 0.57130(16) 0.0334(9) Uani 1 1 d . . .
C20 C 0.6232(3) 0.1057(3) 0.53844(16) 0.0366(10) Uani 1 1 d . . .
H20 H 0.5603 0.1092 0.5516 0.044 Uiso 1 1 calc R . .
C21 C 0.6267(3) 0.0640(3) 0.48734(16) 0.0403(10) Uani 1 1 d . . .
H21 H 0.5663 0.0406 0.4658 0.048 Uiso 1 1 calc R . .
C22 C 0.7164(3) 0.0562(3) 0.46751(17) 0.0441(11) Uani 1 1 d . . .
H22 H 0.7185 0.0264 0.4327 0.053 Uiso 1 1 calc R . .
C23 C 0.8038(3) 0.0919(3) 0.49849(17) 0.0422(10) Uani 1 1 d . . .
H23 H 0.8662 0.0871 0.4850 0.051 Uiso 1 1 calc R . .
C24 C 0.8002(3) 0.1347(3) 0.54932(16) 0.0380(10) Uani 1 1 d . . .
H24 H 0.8609 0.1594 0.5700 0.046 Uiso 1 1 calc R . .
O1 O 0.2541(2) 0.4329(2) 0.68373(11) 0.0444(7) Uani 1 1 d . . .
O2 O 0.3927(2) 0.4139(3) 0.61785(13) 0.0709(11) Uani 1 1 d . . .
O3 O 0.2714(2) 0.52074(19) 0.52135(11) 0.0407(7) Uani 1 1 d . . .
O4 O 0.2971(3) 0.6437(3) 0.60829(14) 0.0733(11) Uani 1 1 d . . .
O5 O 0.1199(3) 0.3809(3) 0.56911(15) 0.0812(12) Uani 1 1 d . . .
O6 O 0.1295(3) 0.2478(3) 0.47812(14) 0.0687(10) Uani 1 1 d . . .
Li1 Li 0.2477(5) 0.4803(5) 0.6002(3) 0.0456(17) Uani 1 1 d . . .
N1 N 0.1168(3) 0.5610(3) 0.62795(19) 0.0613(12) Uani 1 1 d . . .
N2 N 0.3397(3) 0.3117(3) 0.51042(15) 0.0472(9) Uani 1 1 d . . .
C25 C 0.1024(4) 0.5183(5) 0.6824(2) 0.0682(15) Uani 1 1 d . . .
H25A H 0.0637 0.4538 0.6773 0.082 Uiso 1 1 calc R . .
H25B H 0.0640 0.5672 0.7017 0.082 Uiso 1 1 calc R . .
C26 C 0.2038(4) 0.4991(5) 0.7155(2) 0.0665(15) Uani 1 1 d . . .
H26A H 0.2416 0.5637 0.7227 0.080 Uiso 1 1 calc R . .
H26B H 0.1964 0.4669 0.7509 0.080 Uiso 1 1 calc R . .
C27 C 0.3553(3) 0.4124(4) 0.70769(18) 0.0504(12) Uani 1 1 d . . .
H27A H 0.3569 0.3730 0.7419 0.061 Uiso 1 1 calc R . .
H27B H 0.3929 0.4769 0.7162 0.061 Uiso 1 1 calc R . .
C28 C 0.4009(4) 0.3520(4) 0.6665(2) 0.0702(16) Uani 1 1 d . . .
H28A H 0.4726 0.3367 0.6803 0.084 Uiso 1 1 calc R . .
H28B H 0.3643 0.2869 0.6587 0.084 Uiso 1 1 calc R . .
C29 C 0.4648(4) 0.3975(5) 0.5811(3) 0.0773(17) Uani 1 1 d . . .
H29A H 0.5324 0.3864 0.6026 0.093 Uiso 1 1 calc R . .
H29B H 0.4682 0.4592 0.5584 0.093 Uiso 1 1 calc R . .
C30 C 0.4381(4) 0.3106(4) 0.5460(2) 0.0680(15) Uani 1 1 d . . .
H30A H 0.4405 0.2492 0.5694 0.082 Uiso 1 1 calc R . .
H30B H 0.4910 0.3025 0.5224 0.082 Uiso 1 1 calc R . .
C31 C 0.3306(4) 0.3879(4) 0.4663(2) 0.0561(13) Uani 1 1 d . . .
H31A H 0.3161 0.3529 0.4305 0.067 Uiso 1 1 calc R . .
H31B H 0.3954 0.4248 0.4676 0.067 Uiso 1 1 calc R . .
C32 C 0.2480(4) 0.4628(3) 0.47152(17) 0.0493(12) Uani 1 1 d . . .
H32A H 0.2397 0.5098 0.4398 0.059 Uiso 1 1 calc R . .
H32B H 0.1837 0.4258 0.4715 0.059 Uiso 1 1 calc R . .
C33 C 0.3120(4) 0.6187(3) 0.5126(2) 0.0558(13) Uani 1 1 d . . .
H33A H 0.2579 0.6654 0.4959 0.067 Uiso 1 1 calc R . .
H33B H 0.3633 0.6134 0.4879 0.067 Uiso 1 1 calc R . .
C34 C 0.3592(5) 0.6583(4) 0.5675(2) 0.0740(17) Uani 1 1 d . . .
H34A H 0.4244 0.6232 0.5787 0.089 Uiso 1 1 calc R . .
H34B H 0.3733 0.7320 0.5644 0.089 Uiso 1 1 calc R . .
C35 C 0.2025(7) 0.7031(5) 0.6008(3) 0.141(3) Uani 1 1 d . . .
H35A H 0.2182 0.7763 0.6073 0.169 Uiso 1 1 calc R . .
H35B H 0.1681 0.6954 0.5627 0.169 Uiso 1 1 calc R . .
C36 C 0.1372(6) 0.6694(5) 0.6375(4) 0.109(3) Uani 1 1 d . . .
H36A H 0.0733 0.7085 0.6314 0.131 Uiso 1 1 calc R . .
H36B H 0.1695 0.6805 0.6758 0.131 Uiso 1 1 calc R . .
C37 C 0.0325(4) 0.5352(6) 0.5852(2) 0.0788(19) Uani 1 1 d . . .
H37A H 0.0426 0.5678 0.5504 0.095 Uiso 1 1 calc R . .
H37B H -0.0312 0.5614 0.5955 0.095 Uiso 1 1 calc R . .
C38 C 0.0254(5) 0.4205(7) 0.5777(3) 0.106(3) Uani 1 1 d . . .
H38A H 0.0047 0.3886 0.6105 0.128 Uiso 1 1 calc R . .
H38B H -0.0263 0.4041 0.5459 0.128 Uiso 1 1 calc R . .
C39 C 0.1363(10) 0.2712(6) 0.5728(3) 0.162(5) Uani 1 1 d . . .
H39A H 0.2094 0.2595 0.5841 0.194 Uiso 1 1 calc R . .
H39B H 0.1015 0.2451 0.6025 0.194 Uiso 1 1 calc R . .
C40 C 0.1074(7) 0.2164(5) 0.5296(3) 0.115(3) Uani 1 1 d . . .
H40A H 0.0333 0.2089 0.5261 0.138 Uiso 1 1 calc R . .
H40B H 0.1366 0.1475 0.5368 0.138 Uiso 1 1 calc R . .
C41 C 0.2108(4) 0.1973(4) 0.4579(2) 0.0643(14) Uani 1 1 d . . .
H41A H 0.2147 0.2236 0.4208 0.077 Uiso 1 1 calc R . .
H41B H 0.1947 0.1237 0.4543 0.077 Uiso 1 1 calc R . .
C42 C 0.3122(4) 0.2086(3) 0.4916(2) 0.0607(14) Uani 1 1 d . . .
H42A H 0.3149 0.1638 0.5240 0.073 Uiso 1 1 calc R . .
H42B H 0.3636 0.1837 0.4700 0.073 Uiso 1 1 calc R . .
C43 C 1.0090(5) -0.0475(5) 0.6016(3) 0.0860(19) Uani 1 1 d . . .
H43A H 1.0533 -0.1061 0.5964 0.103 Uiso 1 1 calc R A 1
H43B H 0.9587 -0.0384 0.5683 0.103 Uiso 1 1 calc R A 1
C44 C 1.1283(5) -0.0046(10) 0.6708(3) 0.172(5) Uani 1 1 d . . .
H44A H 1.1740 -0.0609 0.6640 0.206 Uiso 1 1 calc R B 1
H44B H 1.1668 0.0492 0.6930 0.206 Uiso 1 1 calc R B 1
C45 C 1.0400(5) -0.0407(6) 0.6951(3) 0.103(2) Uani 1 1 d . C .
H45A H 1.0567 -0.1038 0.7165 0.124 Uiso 1 1 calc R . .
H45B H 1.0178 0.0120 0.7193 0.124 Uiso 1 1 calc R . .
C46 C 0.9617(5) -0.0603(5) 0.6489(3) 0.0870(19) Uani 1 1 d . C .
H46A H 0.9351 -0.1305 0.6506 0.104 Uiso 1 1 calc R . .
H46B H 0.9053 -0.0114 0.6486 0.104 Uiso 1 1 calc R . .
O7 O 1.0640(13) 0.0401(10) 0.6145(5) 0.111(6) Uani 0.420(16) 1 d P C 1
O8 O 1.1122(6) -0.0262(14) 0.6192(4) 0.127(6) Uani 0.580(16) 1 d P C 2

loop_
_atom_site_aniso_label
_atom_site_aniso_U_11
_atom_site_aniso_U_22
_atom_site_aniso_U_33
_atom_site_aniso_U_23
_atom_site_aniso_U_13
_atom_site_aniso_U_12
P1 0.0412(6) 0.0312(6) 0.0380(6) -0.0015(4) 0.0094(5) -0.0018(5)
C1 0.042(2) 0.032(2) 0.038(2) 0.0000(17) 0.0080(18) 0.0002(19)
C2 0.045(2) 0.038(2) 0.034(2) -0.0043(18) 0.0098(19) 0.0037(19)
C3 0.045(2) 0.031(2) 0.038(2) 0.0014(17) 0.0160(18) 0.0000(18)
C4 0.037(2) 0.028(2) 0.041(2) 0.0027(18) 0.0057(18) 0.0028(17)
C5 0.038(2) 0.029(2) 0.037(2) 0.0012(17) 0.0072(18) 0.0039(17)
C6 0.046(2) 0.041(2) 0.053(3) -0.007(2) 0.003(2) 0.004(2)
C7 0.047(2) 0.033(2) 0.033(2) 0.0035(17) 0.0069(18) 0.0034(19)
C8 0.047(2) 0.039(2) 0.042(2) 0.0000(19) 0.004(2) -0.001(2)
C9 0.053(3) 0.035(2) 0.055(3) 0.001(2) 0.007(2) -0.010(2)
C10 0.072(3) 0.027(2) 0.068(3) 0.000(2) 0.013(3) -0.001(2)
C11 0.065(3) 0.034(3) 0.073(3) -0.001(2) 0.024(3) 0.010(2)
C12 0.052(3) 0.033(2) 0.057(3) 0.000(2) 0.016(2) 0.000(2)
C13 0.041(2) 0.032(2) 0.032(2) 0.0039(17) 0.0073(18) 0.0015(18)
C14 0.048(3) 0.035(2) 0.037(2) 0.0046(18) 0.0076(19) -0.002(2)
C15 0.040(2) 0.052(3) 0.040(2) 0.008(2) 0.0064(19) -0.007(2)
C16 0.066(3) 0.041(3) 0.035(2) 0.0047(19) 0.000(2) -0.015(2)
C17 0.064(3) 0.034(2) 0.035(2) -0.0018(18) 0.004(2) 0.000(2)
C18 0.049(2) 0.034(2) 0.034(2) 0.0018(18) 0.0065(19) -0.001(2)
C19 0.040(2) 0.025(2) 0.035(2) 0.0018(16) 0.0065(18) 0.0020(17)
C20 0.044(2) 0.028(2) 0.039(2) 0.0063(18) 0.0072(19) 0.0012(18)
C21 0.054(3) 0.031(2) 0.035(2) 0.0003(18) 0.004(2) -0.0057(19)
C22 0.063(3) 0.034(2) 0.036(2) -0.0004(18) 0.009(2) 0.002(2)
C23 0.054(3) 0.036(2) 0.038(2) 0.0013(19) 0.014(2) 0.000(2)
C24 0.045(2) 0.031(2) 0.038(2) 0.0028(18) 0.0046(19) 0.0000(18)
O1 0.0510(18) 0.0441(17) 0.0378(16) -0.0022(13) 0.0057(14) 0.0004(14)
O2 0.0506(19) 0.122(3) 0.0397(18) -0.0048(19) 0.0042(15) 0.031(2)
O3 0.0531(17) 0.0283(15) 0.0409(16) 0.0041(12) 0.0077(13) -0.0043(13)
O4 0.114(3) 0.053(2) 0.063(2) -0.0128(17) 0.047(2) -0.024(2)
O5 0.124(3) 0.072(3) 0.057(2) -0.0123(18) 0.047(2) -0.038(2)
O6 0.090(3) 0.060(2) 0.059(2) -0.0062(17) 0.0195(19) -0.029(2)
Li1 0.049(4) 0.047(4) 0.042(4) 0.010(3) 0.008(3) 0.009(3)
N1 0.047(2) 0.043(2) 0.090(3) -0.001(2) -0.002(2) 0.0104(18)
N2 0.057(2) 0.035(2) 0.052(2) -0.0098(17) 0.0157(18) -0.0040(17)
C25 0.059(3) 0.102(4) 0.043(3) -0.020(3) 0.008(2) 0.013(3)
C26 0.052(3) 0.102(4) 0.046(3) -0.022(3) 0.010(2) 0.014(3)
C27 0.049(3) 0.061(3) 0.037(2) 0.005(2) -0.005(2) 0.011(2)
C28 0.067(3) 0.069(3) 0.068(4) -0.003(3) -0.010(3) 0.033(3)
C29 0.068(4) 0.082(4) 0.085(4) -0.005(3) 0.023(3) 0.007(3)
C30 0.049(3) 0.070(3) 0.088(4) -0.025(3) 0.020(3) 0.007(3)
C31 0.071(3) 0.049(3) 0.054(3) -0.014(2) 0.029(2) -0.019(2)
C32 0.065(3) 0.047(3) 0.034(2) 0.004(2) -0.001(2) -0.017(2)
C33 0.078(3) 0.037(2) 0.058(3) -0.004(2) 0.028(3) -0.015(2)
C34 0.104(4) 0.060(3) 0.068(3) -0.023(3) 0.046(3) -0.039(3)
C35 0.250(8) 0.064(4) 0.147(6) 0.049(4) 0.155(6) 0.098(5)
C36 0.108(5) 0.058(4) 0.176(8) 0.024(4) 0.065(5) 0.031(4)
C37 0.043(3) 0.141(6) 0.052(3) 0.014(3) 0.005(2) 0.019(3)
C38 0.085(4) 0.179(8) 0.059(4) -0.032(4) 0.023(3) -0.079(5)
C39 0.354(14) 0.072(5) 0.076(5) -0.005(4) 0.084(7) -0.079(7)
C40 0.201(8) 0.068(4) 0.092(5) 0.005(4) 0.076(5) -0.022(5)
C41 0.095(4) 0.045(3) 0.057(3) -0.013(2) 0.025(3) -0.019(3)
C42 0.092(4) 0.036(3) 0.054(3) -0.008(2) 0.011(3) -0.001(2)
C43 0.074(4) 0.104(5) 0.075(4) 0.025(4) -0.006(3) 0.002(4)
C44 0.052(4) 0.400(16) 0.062(4) -0.089(7) 0.006(3) -0.039(6)
C45 0.102(5) 0.124(6) 0.082(5) 0.035(4) 0.010(4) 0.011(4)
C46 0.088(4) 0.093(4) 0.083(4) -0.030(4) 0.023(4) -0.016(4)
O7 0.127(12) 0.103(9) 0.091(8) 0.059(7) -0.026(8) -0.075(8)
O8 0.055(5) 0.265(17) 0.061(6) -0.027(7) 0.014(4) -0.039(7)

loop_
_geom_bond_atom_site_label_1
_geom_bond_atom_site_label_2
_geom_bond_distance
_geom_bond_site_symmetry_2
_geom_bond_publ_flag
P1 C1 1.801(4) . ?
P1 C5 1.815(4) . ?
P1 C6 1.859(4) . ?
C1 C2 1.396(6) . ?
C1 C7 1.466(6) . ?
C2 C3 1.387(6) . ?
C3 C4 1.410(6) . ?
C4 C5 1.395(6) . ?
C4 C13 1.506(6) . ?
C5 C19 1.481(5) . ?
C7 C8 1.399(6) . ?
C7 C12 1.404(6) . ?
C8 C9 1.381(6) . ?
C9 C10 1.382(7) . ?
C10 C11 1.372(7) . ?
C11 C12 1.398(6) . ?
C13 C18 1.386(6) . ?
C13 C14 1.392(6) . ?
C14 C15 1.379(6) . ?
C15 C16 1.372(6) . ?
C16 C17 1.382(6) . ?
C17 C18 1.389(6) . ?
C19 C24 1.402(6) . ?
C19 C20 1.404(6) . ?
C20 C21 1.386(6) . ?
C21 C22 1.369(6) . ?
C22 C23 1.382(6) . ?
C23 C24 1.386(6) . ?
O1 C26 1.410(6) . ?
O1 C27 1.422(5) . ?
O1 Li1 2.149(7) . ?
O2 C29 1.439(6) . ?
O2 C28 1.442(6) . ?
O2 Li1 2.114(8) . ?
O3 C33 1.425(5) . ?
O3 C32 1.442(5) . ?
O3 Li1 2.092(7) . ?
O4 C34 1.415(6) . ?
O4 C35 1.477(8) . ?
O4 Li1 2.242(8) . ?
O5 C38 1.415(9) . ?
O5 C39 1.455(9) . ?
O5 Li1 2.197(8) . ?
O6 C40 1.412(7) . ?
O6 C41 1.428(6) . ?
Li1 N1 2.245(8) . ?
N1 C36 1.459(8) . ?
N1 C37 1.466(7) . ?
N1 C25 1.499(7) . ?
N2 C42 1.459(6) . ?
N2 C30 1.471(6) . ?
N2 C31 1.472(6) . ?
C25 C26 1.499(7) . ?
C27 C28 1.492(7) . ?
C29 C30 1.445(8) . ?
C31 C32 1.500(7) . ?
C33 C34 1.502(7) . ?
C35 C36 1.424(9) . ?
C37 C38 1.516(10) . ?
C39 C40 1.298(10) . ?
C41 C42 1.492(7) . ?
C43 O7 1.376(13) . ?
C43 O8 1.413(10) . ?
C43 C46 1.423(9) . ?
C44 O8 1.295(11) . ?
C44 C45 1.484(10) . ?
C44 O7 1.632(15) . ?
C45 C46 1.452(9) . ?
